data_2231171
loop_
_publ_author_name
'Todorov, Petar'
'Calmes, Monique'
'Shivachev, Boris L.'
'Nikolova, Rosica P.'

_publ_section_title
;
 (<i>R</i>)-Methyl
 {[(2-carboxybicyclo[2.2.2]octan-1-yl)ammonio]methyl}phosphonate
 dichloromethane 0.25-solvate
;
_journal_coeditor_code IS2751
_journal_issue 8
_journal_name_full 'Acta Crystallographica Section E'
_journal_page_first o2152
_journal_page_last o2153
_journal_paper_doi 10.1107/S1600536811029503
_journal_volume 67
_journal_year 2011
_chemical_formula_iupac 'C11 H20 N O5 P, 0.25C H2 Cl2'
_chemical_formula_moiety 'C11 H20 N O5 P, 0.25(C H2 Cl2)'
_chemical_formula_sum 'C11.25 H20.5 Cl0.5 N O5 P'
_chemical_formula_weight 298.48
_chemical_name_systematic
;
(<i>R</i>)-Methyl
{[(2-carboxybicyclo[2.2.2]octan-1-yl)ammonio]methyl}phosphonate
dichloromethane 0.25-solvate
;
_space_group_IT_number 19
_symmetry_cell_setting orthorhombic
_symmetry_space_group_name_Hall 'P 2ac 2ab'
_symmetry_space_group_name_H-M 'P 21 21 21'
_atom_sites_solution_hydrogens geom
_atom_sites_solution_primary direct
_atom_sites_solution_secondary difmap
_audit_creation_method SHELXL-97
_cell_angle_alpha 90.00
_cell_angle_beta 90.00
_cell_angle_gamma 90.00
_cell_formula_units_Z 8
_cell_length_a 9.3520(2)
_cell_length_b 12.7553(3)
_cell_length_c 24.1148(8)
_cell_measurement_reflns_used 5494
_cell_measurement_temperature 290(2)
_cell_measurement_theta_max 62.5517
_cell_measurement_theta_min 3.4622
_cell_volume 2876.60(13)
_computing_cell_refinement
;
<i>CrysAlis PRO</i> (Agilent, 2010)
;
_computing_data_collection
;
<i>CrysAlis PRO</i> (Agilent, 2010)
;
_computing_data_reduction
;
<i>CrysAlis PRO</i> (Agilent, 2010)
;
_computing_molecular_graphics 'ORTEP-3 for Windows (Farrugia, 1997)'
_computing_publication_material
;
WinGX (Farrugia, 1999) and <i>Mercury</i> (Macrae <i>et al.</i>,
2008)
;
_computing_structure_refinement 'SHELXL97 (Sheldrick, 2008)'
_computing_structure_solution 'SHELXS97 (Sheldrick, 2008)'
_diffrn_ambient_temperature 290
_diffrn_detector_area_resol_mean 10.3974
_diffrn_measured_fraction_theta_full 0.994
_diffrn_measured_fraction_theta_max 0.994
_diffrn_measurement_device_type 'Agilent SuperNova Dual diffractometer with an Atlas detector'
_diffrn_measurement_method '\w scans'
_diffrn_radiation_monochromator mirror
_diffrn_radiation_source 'SuperNova (Cu) X-ray Source'
_diffrn_radiation_type 'Cu K\a'
_diffrn_radiation_wavelength 1.5418
_diffrn_reflns_av_R_equivalents 0.0879
_diffrn_reflns_av_sigmaI/netI 0.0779
_diffrn_reflns_limit_h_max 10
_diffrn_reflns_limit_h_min -10
_diffrn_reflns_limit_k_max 14
_diffrn_reflns_limit_k_min -14
_diffrn_reflns_limit_l_max 26
_diffrn_reflns_limit_l_min -27
_diffrn_reflns_number 11759
_diffrn_reflns_theta_full 62.64
_diffrn_reflns_theta_max 62.64
_diffrn_reflns_theta_min 3.67
_exptl_absorpt_coefficient_mu 2.703
_exptl_absorpt_correction_T_max 0.582
_exptl_absorpt_correction_T_min 0.151
_exptl_absorpt_correction_type multi-scan
_exptl_absorpt_process_details
;
(<i>CrysAlis PRO</i>; Agilent, 2010)
;
_exptl_crystal_colour colorless
_exptl_crystal_density_diffrn 1.378
_exptl_crystal_density_method 'not measured'
_exptl_crystal_description prism
_exptl_crystal_F_000 1268
_exptl_crystal_size_max 0.32
_exptl_crystal_size_mid 0.24
_exptl_crystal_size_min 0.20
_refine_diff_density_max 0.356
_refine_diff_density_min -0.335
_refine_ls_abs_structure_details 'Flack (1983), 1914 Friedel paris'
_refine_ls_abs_structure_Flack 0.04(4)
_refine_ls_extinction_method none
_refine_ls_goodness_of_fit_ref 1.024
_refine_ls_hydrogen_treatment constr
_refine_ls_matrix_type full
_refine_ls_number_parameters 356
_refine_ls_number_reflns 4532
_refine_ls_number_restraints 0
_refine_ls_restrained_S_all 1.024
_refine_ls_R_factor_all 0.0998
_refine_ls_R_factor_gt 0.0704
_refine_ls_shift/su_max 0.000
_refine_ls_shift/su_mean 0.000
_refine_ls_structure_factor_coef Fsqd
_refine_ls_weighting_details 'calc w=1/[\s^2^(Fo^2^)+(0.1029P)^2^+1.5603P] where P=(Fo^2^+2Fc^2^)/3'
_refine_ls_weighting_scheme calc
_refine_ls_wR_factor_gt 0.1810
_refine_ls_wR_factor_ref 0.2046
_reflns_number_gt 3305
_reflns_number_total 4532
_reflns_threshold_expression I>2sigma(I)
_cod_data_source_file is2751.cif
_cod_data_source_block I
_cod_original_formula_sum 'C11.25 H20.5 Cl0.5 N1 O5 P1'
_cod_database_code 2231171
_cod_database_fobs_code 2231171

loop_
_symmetry_equiv_pos_as_xyz
'x, y, z'
'-x+1/2, -y, z+1/2'
'x+1/2, -y+1/2, -z'
'-x, y+1/2, -z+1/2'

loop_
_atom_site_type_symbol
_atom_site_label
_atom_site_fract_x
_atom_site_fract_y
_atom_site_fract_z
_atom_site_U_iso_or_equiv
_atom_site_adp_type
_atom_site_calc_flag
_atom_site_refinement_flags
_atom_site_occupancy
_atom_site_symmetry_multiplicity
C C1 -0.1337(7) 0.3754(5) 0.3764(3) 0.0544(16) Uani d . 1 1
H H1 -0.2314 0.3609 0.3639 0.065 Uiso calc R 1 1
C C2 -0.1299(10) 0.3581(7) 0.4400(3) 0.088(3) Uani d . 1 1
H H2A -0.1011 0.4225 0.4582 0.106 Uiso calc R 1 1
H H2B -0.2247 0.3397 0.4531 0.106 Uiso calc R 1 1
C C3 -0.0267(9) 0.2721(6) 0.4544(3) 0.078(2) Uani d . 1 1
H H3 -0.0215 0.2620 0.4946 0.094 Uiso calc R 1 1
C C4 0.1183(8) 0.3043(10) 0.4311(4) 0.104(3) Uani d . 1 1
H H4A 0.1903 0.2549 0.4436 0.124 Uiso calc R 1 1
H H4B 0.1435 0.3729 0.4455 0.124 Uiso calc R 1 1
C C5 0.1193(6) 0.3083(5) 0.3675(3) 0.0546(15) Uani d . 1 1
H H5A 0.1567 0.3751 0.3549 0.066 Uiso calc R 1 1
H H5B 0.1791 0.2528 0.3528 0.066 Uiso calc R 1 1
C C6 -0.0345(6) 0.2944(4) 0.3481(2) 0.0427(12) Uani d . 1 1
C C7 -0.0851(7) 0.1847(5) 0.3641(3) 0.0623(18) Uani d . 1 1
H H7A -0.1841 0.1754 0.3531 0.075 Uiso calc R 1 1
H H7B -0.0279 0.1324 0.3451 0.075 Uiso calc R 1 1
C C8 -0.0712(12) 0.1713(6) 0.4255(4) 0.102(3) Uani d . 1 1
H H8A -0.0008 0.1173 0.4331 0.123 Uiso calc R 1 1
H H8B -0.1620 0.1480 0.4405 0.123 Uiso calc R 1 1
C C9 -0.0977(7) 0.4880(5) 0.3593(3) 0.0566(16) Uani d . 1 1
C C10 0.0450(6) 0.2480(5) 0.2480(2) 0.0478(14) Uani d . 1 1
H H10A 0.0197 0.1743 0.2499 0.057 Uiso calc R 1 1
H H10B 0.1438 0.2551 0.2596 0.057 Uiso calc R 1 1
C C11 0.2109(7) 0.4460(6) 0.1910(4) 0.093(3) Uani d . 1 1
H H11A 0.2119 0.5114 0.2107 0.139 Uiso calc R 1 1
H H11B 0.2574 0.4546 0.1558 0.139 Uiso calc R 1 1
H H11C 0.2604 0.3938 0.2123 0.139 Uiso calc R 1 1
C C12 -0.098(2) 0.3952(18) 0.5960(10) 0.134(9) Uani d P 0.50 1
H H12A -0.0840 0.3587 0.6309 0.161 Uiso calc PR 0.50 1
H H12B -0.1257 0.3432 0.5688 0.161 Uiso calc PR 0.50 1
C C21 0.5079(6) 0.5691(5) 0.4133(3) 0.0538(16) Uani d . 1 1
H H21 0.5952 0.5949 0.3954 0.065 Uiso calc R 1 1
C C22 0.5372(7) 0.5643(7) 0.4775(3) 0.072(2) Uani d . 1 1
H H22A 0.5465 0.4918 0.4891 0.086 Uiso calc R 1 1
H H22B 0.6261 0.6001 0.4859 0.086 Uiso calc R 1 1
C C23 0.4134(8) 0.6165(6) 0.5092(3) 0.0646(18) Uani d . 1 1
H H23 0.4219 0.6029 0.5490 0.078 Uiso calc R 1 1
C C24 0.2722(7) 0.5731(6) 0.4870(3) 0.0608(17) Uani d . 1 1
H H24A 0.2734 0.4971 0.4888 0.073 Uiso calc R 1 1
H H24B 0.1937 0.5981 0.5097 0.073 Uiso calc R 1 1
C C25 0.2507(6) 0.6079(5) 0.4276(3) 0.0523(16) Uani d . 1 1
H H25A 0.1764 0.6608 0.4260 0.063 Uiso calc R 1 1
H H25B 0.2205 0.5487 0.4052 0.063 Uiso calc R 1 1
C C26 0.3902(5) 0.6526(4) 0.4044(2) 0.0422(13) Uani d . 1 1
C C27 0.4266(8) 0.7527(5) 0.4352(3) 0.0643(18) Uani d . 1 1
H H27A 0.3602 0.8078 0.4249 0.077 Uiso calc R 1 1
H H27B 0.5224 0.7754 0.4255 0.077 Uiso calc R 1 1
C C28 0.4176(10) 0.7321(6) 0.4980(3) 0.082(2) Uani d . 1 1
H H28A 0.4999 0.7628 0.5163 0.098 Uiso calc R 1 1
H H28B 0.3322 0.7649 0.5128 0.098 Uiso calc R 1 1
C C29 0.4765(7) 0.4605(5) 0.3898(3) 0.0581(16) Uani d . 1 1
C C30 0.4830(6) 0.7393(5) 0.3151(2) 0.0523(15) Uani d . 1 1
H H30A 0.5762 0.7141 0.3268 0.063 Uiso calc R 1 1
H H30B 0.4748 0.8120 0.3265 0.063 Uiso calc R 1 1
C C31 0.6373(13) 0.5596(10) 0.2371(8) 0.196(8) Uani d . 1 1
H H31A 0.6546 0.5112 0.2073 0.293 Uiso calc R 1 1
H H31B 0.6415 0.5231 0.2719 0.293 Uiso calc R 1 1
H H31C 0.7087 0.6136 0.2365 0.293 Uiso calc R 1 1
N N1 -0.0493(5) 0.3092(4) 0.28655(19) 0.0476(11) Uani d . 1 1
H H1A -0.1406 0.2946 0.2775 0.057 Uiso calc R 1 1
H H1B -0.0353 0.3777 0.2793 0.057 Uiso calc R 1 1
N N21 0.3695(4) 0.6765(4) 0.3434(2) 0.0475(12) Uani d . 1 1
H H21A 0.3609 0.6151 0.3253 0.057 Uiso calc R 1 1
H H21B 0.2860 0.7108 0.3396 0.057 Uiso calc R 1 1
O O1 -0.0342(6) 0.5114(3) 0.3167(2) 0.0776(15) Uani d . 1 1
O O2 -0.1409(5) 0.5589(3) 0.3936(2) 0.0646(13) Uani d . 1 1
H H2 -0.1349 0.6168 0.3790 0.097 Uiso calc R 1 1
O O3 0.0658(5) 0.4134(3) 0.1823(2) 0.0641(13) Uani d . 1 1
O O4 0.1387(5) 0.2392(3) 0.14410(18) 0.0602(12) Uani d . 1 1
O O5 -0.1266(4) 0.2891(4) 0.16076(19) 0.0639(12) Uani d . 1 1
O O21 0.4858(7) 0.3804(4) 0.4138(3) 0.100(2) Uani d . 1 1
O O22 0.4354(6) 0.4666(4) 0.3379(2) 0.0729(14) Uani d . 1 1
H H22 0.4600 0.4135 0.3213 0.109 Uiso calc R 1 1
O O23 0.4943(7) 0.6072(5) 0.2303(2) 0.107(2) Uani d . 1 1
O O24 0.3242(5) 0.7561(7) 0.2252(2) 0.128(3) Uani d . 1 1
O O25 0.5913(4) 0.7934(4) 0.21767(19) 0.0665(13) Uani d . 1 1
P P1 0.02660(16) 0.29346(12) 0.17764(7) 0.0495(4) Uani d . 1 1
P P21 0.47115(16) 0.73176(16) 0.24091(7) 0.0615(5) Uani d . 1 1
Cl Cl1 -0.2400(7) 0.4823(5) 0.6043(3) 0.139(2) Uani d P 0.50 1
Cl Cl2 0.0552(7) 0.4434(7) 0.5772(3) 0.159(3) Uani d P 0.50 1

loop_
_atom_site_aniso_label
_atom_site_aniso_U_11
_atom_site_aniso_U_22
_atom_site_aniso_U_33
_atom_site_aniso_U_12
_atom_site_aniso_U_13
_atom_site_aniso_U_23
C1 0.049(4) 0.055(4) 0.059(4) 0.001(3) 0.004(3) 0.002(3)
C2 0.110(7) 0.090(6) 0.065(6) 0.019(5) 0.022(5) 0.010(4)
C3 0.097(6) 0.087(5) 0.050(4) -0.016(5) -0.004(4) 0.016(4)
C4 0.062(5) 0.172(10) 0.077(6) -0.024(6) -0.017(4) 0.001(6)
C5 0.044(3) 0.062(4) 0.058(4) -0.004(3) -0.012(3) -0.005(3)
C6 0.042(3) 0.042(3) 0.044(3) 0.002(3) -0.004(2) -0.004(2)
C7 0.058(4) 0.046(3) 0.083(5) -0.014(3) -0.006(3) 0.007(3)
C8 0.164(9) 0.064(5) 0.080(6) -0.025(6) 0.006(6) 0.021(4)
C9 0.058(4) 0.052(4) 0.059(4) 0.002(3) 0.008(3) 0.002(3)
C10 0.038(3) 0.055(3) 0.051(4) 0.006(3) -0.001(2) -0.007(3)
C11 0.044(4) 0.065(4) 0.170(9) -0.025(4) -0.034(5) 0.014(5)
C12 0.131(18) 0.131(18) 0.14(2) -0.060(16) 0.064(15) -0.039(15)
C21 0.030(3) 0.076(4) 0.055(4) 0.013(3) -0.004(3) 0.005(3)
C22 0.047(4) 0.106(6) 0.063(5) 0.012(4) -0.007(3) 0.013(4)
C23 0.074(5) 0.078(4) 0.042(4) 0.000(4) -0.008(3) 0.001(3)
C24 0.048(4) 0.073(4) 0.062(5) -0.002(3) 0.004(3) 0.006(4)
C25 0.036(3) 0.065(4) 0.055(4) 0.002(3) 0.007(3) 0.001(3)
C26 0.029(3) 0.051(3) 0.047(4) 0.002(2) 0.000(2) 0.006(3)
C27 0.071(4) 0.056(4) 0.066(5) -0.011(3) -0.014(3) -0.008(3)
C28 0.101(6) 0.079(5) 0.066(5) -0.010(4) 0.000(4) -0.017(4)
C29 0.052(3) 0.072(4) 0.051(4) 0.009(3) -0.004(3) 0.004(3)
C30 0.034(3) 0.064(4) 0.059(4) -0.012(3) -0.003(3) 0.020(3)
C31 0.118(10) 0.106(8) 0.36(2) 0.020(8) 0.138(13) 0.024(11)
N1 0.035(2) 0.049(3) 0.059(3) 0.000(2) -0.013(2) -0.004(2)
N21 0.023(2) 0.069(3) 0.051(3) 0.001(2) -0.0021(19) 0.007(2)
O1 0.113(4) 0.047(2) 0.073(3) 0.015(3) 0.032(3) 0.001(2)
O2 0.066(3) 0.053(2) 0.076(3) 0.004(2) 0.024(2) -0.005(2)
O3 0.054(3) 0.036(2) 0.102(4) -0.0116(18) -0.023(2) 0.013(2)
O4 0.061(3) 0.062(2) 0.058(3) -0.009(2) 0.017(2) -0.003(2)
O5 0.044(2) 0.081(3) 0.067(3) -0.018(2) -0.019(2) 0.008(2)
O21 0.142(6) 0.057(3) 0.102(4) 0.026(3) -0.012(4) 0.014(3)
O22 0.080(3) 0.059(3) 0.080(4) 0.005(3) -0.008(3) -0.008(2)
O23 0.115(5) 0.105(4) 0.101(5) -0.058(4) 0.028(4) -0.022(3)
O24 0.030(2) 0.279(10) 0.073(4) 0.000(4) -0.013(2) 0.060(5)
O25 0.042(2) 0.086(3) 0.071(3) -0.007(2) 0.007(2) 0.030(2)
P1 0.0394(7) 0.0521(8) 0.0569(10) -0.0083(7) -0.0040(7) 0.0004(7)
P21 0.0294(7) 0.0956(13) 0.0596(11) -0.0111(9) -0.0006(7) 0.0131(9)
Cl1 0.115(4) 0.117(4) 0.185(7) -0.017(4) -0.031(4) 0.044(4)
Cl2 0.107(4) 0.199(7) 0.171(6) -0.050(5) 0.002(4) -0.003(5)

loop_
_atom_type_symbol
_atom_type_description
_atom_type_scat_dispersion_real
_atom_type_scat_dispersion_imag
_atom_type_scat_source
C C 0.0181 0.0091 'International Tables Vol C Tables 4.2.6.8 and 6.1.1.4'
H H 0.0000 0.0000 'International Tables Vol C Tables 4.2.6.8 and 6.1.1.4'
N N 0.0311 0.0180 'International Tables Vol C Tables 4.2.6.8 and 6.1.1.4'
O O 0.0492 0.0322 'International Tables Vol C Tables 4.2.6.8 and 6.1.1.4'
P P 0.2955 0.4335 'International Tables Vol C Tables 4.2.6.8 and 6.1.1.4'
Cl Cl 0.3639 0.7018 'International Tables Vol C Tables 4.2.6.8 and 6.1.1.4'

loop_
_geom_angle_atom_site_label_1
_geom_angle_atom_site_label_2
_geom_angle_atom_site_label_3
_geom_angle
C9 C1 C6 112.1(5)
C9 C1 C2 113.2(6)
C6 C1 C2 109.1(5)
C9 C1 H1 107.4
C6 C1 H1 107.4
C2 C1 H1 107.4
C3 C2 C1 110.3(6)
C3 C2 H2A 109.6
C1 C2 H2A 109.6
C3 C2 H2B 109.6
C1 C2 H2B 109.6
H2A C2 H2B 108.1
C2 C3 C8 109.6(7)
C2 C3 C4 106.8(7)
C8 C3 C4 107.6(8)
C2 C3 H3 110.9
C8 C3 H3 110.9
C4 C3 H3 110.9
C3 C4 C5 112.5(6)
C3 C4 H4A 109.1
C5 C4 H4A 109.1
C3 C4 H4B 109.1
C5 C4 H4B 109.1
H4A C4 H4B 107.8
C6 C5 C4 107.4(5)
C6 C5 H5A 110.2
C4 C5 H5A 110.2
C6 C5 H5B 110.2
C4 C5 H5B 110.2
H5A C5 H5B 108.5
N1 C6 C5 112.1(5)
N1 C6 C7 109.6(5)
C5 C6 C7 108.8(5)
N1 C6 C1 107.2(4)
C5 C6 C1 110.7(5)
C7 C6 C1 108.3(5)
C8 C7 C6 109.1(6)
C8 C7 H7A 109.9
C6 C7 H7A 109.9
C8 C7 H7B 109.9
C6 C7 H7B 109.9
H7A C7 H7B 108.3
C7 C8 C3 112.4(6)
C7 C8 H8A 109.1
C3 C8 H8A 109.1
C7 C8 H8B 109.1
C3 C8 H8B 109.1
H8A C8 H8B 107.9
O1 C9 O2 121.3(6)
O1 C9 C1 124.1(6)
O2 C9 C1 114.6(6)
N1 C10 P1 111.1(4)
N1 C10 H10A 109.4
P1 C10 H10A 109.4
N1 C10 H10B 109.4
P1 C10 H10B 109.4
H10A C10 H10B 108.0
O3 C11 H11A 109.5
O3 C11 H11B 109.5
H11A C11 H11B 109.5
O3 C11 H11C 109.5
H11A C11 H11C 109.5
H11B C11 H11C 109.5
Cl2 C12 Cl1 117.6(14)
Cl2 C12 H12A 107.9
Cl1 C12 H12A 107.9
Cl2 C12 H12B 107.9
Cl1 C12 H12B 107.9
H12A C12 H12B 107.2
C29 C21 C26 115.9(5)
C29 C21 C22 111.3(5)
C26 C21 C22 106.7(5)
C29 C21 H21 107.5
C26 C21 H21 107.5
C22 C21 H21 107.5
C23 C22 C21 109.9(5)
C23 C22 H22A 109.7
C21 C22 H22A 109.7
C23 C22 H22B 109.7
C21 C22 H22B 109.7
H22A C22 H22B 108.2
C28 C23 C24 108.5(6)
C28 C23 C22 108.5(7)
C24 C23 C22 108.6(6)
C28 C23 H23 110.4
C24 C23 H23 110.4
C22 C23 H23 110.4
C25 C24 C23 109.8(5)
C25 C24 H24A 109.7
C23 C24 H24A 109.7
C25 C24 H24B 109.7
C23 C24 H24B 109.7
H24A C24 H24B 108.2
C24 C25 C26 110.0(5)
C24 C25 H25A 109.7
C26 C25 H25A 109.7
C24 C25 H25B 109.7
C26 C25 H25B 109.7
H25A C25 H25B 108.2
N21 C26 C27 109.6(5)
N21 C26 C25 108.7(4)
C27 C26 C25 109.1(5)
N21 C26 C21 111.3(5)
C27 C26 C21 110.6(5)
C25 C26 C21 107.4(5)
C26 C27 C28 109.0(6)
C26 C27 H27A 109.9
C28 C27 H27A 109.9
C26 C27 H27B 109.9
C28 C27 H27B 109.9
H27A C27 H27B 108.3
C23 C28 C27 110.3(6)
C23 C28 H28A 109.6
C27 C28 H28A 109.6
C23 C28 H28B 109.6
C27 C28 H28B 109.6
H28A C28 H28B 108.1
O21 C29 O22 122.9(7)
O21 C29 C21 126.2(6)
O22 C29 C21 110.9(5)
N21 C30 P21 112.5(4)
N21 C30 H30A 109.1
P21 C30 H30A 109.1
N21 C30 H30B 109.1
P21 C30 H30B 109.1
H30A C30 H30B 107.8
O23 C31 H31A 109.5
O23 C31 H31B 109.5
H31A C31 H31B 109.5
O23 C31 H31C 109.5
H31A C31 H31C 109.5
H31B C31 H31C 109.5
C10 N1 C6 119.5(4)
C10 N1 H1A 107.5
C6 N1 H1A 107.5
C10 N1 H1B 107.5
C6 N1 H1B 107.5
H1A N1 H1B 107.0
C30 N21 C26 117.4(4)
C30 N21 H21A 107.9
C26 N21 H21A 107.9
C30 N21 H21B 107.9
C26 N21 H21B 107.9
H21A N21 H21B 107.2
C9 O2 H2 109.5
C11 O3 P1 120.8(4)
C29 O22 H22 109.5
C31 O23 P21 120.3(6)
O5 P1 O4 120.6(3)
O5 P1 O3 106.2(3)
O4 P1 O3 108.9(3)
O5 P1 C10 109.7(3)
O4 P1 C10 107.1(3)
O3 P1 C10 102.9(3)
O24 P21 O25 120.2(3)
O24 P21 O23 107.0(4)
O25 P21 O23 111.0(3)
O24 P21 C30 107.8(3)
O25 P21 C30 107.6(3)
O23 P21 C30 101.6(3)

loop_
_geom_bond_atom_site_label_1
_geom_bond_atom_site_label_2
_geom_bond_distance
C1 C9 1.532(9)
C1 C6 1.546(8)
C1 C2 1.550(10)
C1 H1 0.9800
C2 C3 1.502(11)
C2 H2A 0.9700
C2 H2B 0.9700
C3 C8 1.521(11)
C3 C4 1.524(11)
C3 H3 0.9800
C4 C5 1.533(10)
C4 H4A 0.9700
C4 H4B 0.9700
C5 C6 1.523(7)
C5 H5A 0.9700
C5 H5B 0.9700
C6 N1 1.503(7)
C6 C7 1.527(8)
C7 C8 1.495(10)
C7 H7A 0.9700
C7 H7B 0.9700
C8 H8A 0.9700
C8 H8B 0.9700
C9 O1 1.223(7)
C9 O2 1.291(7)
C10 N1 1.501(7)
C10 P1 1.802(6)
C10 H10A 0.9700
C10 H10B 0.9700
C11 O3 1.434(7)
C11 H11A 0.9600
C11 H11B 0.9600
C11 H11C 0.9600
C12 Cl2 1.622(19)
C12 Cl1 1.74(2)
C12 H12A 0.9700
C12 H12B 0.9700
C21 C29 1.525(9)
C21 C26 1.547(8)
C21 C22 1.572(9)
C21 H21 0.9800
C22 C23 1.539(10)
C22 H22A 0.9700
C22 H22B 0.9700
C23 C28 1.500(10)
C23 C24 1.528(9)
C23 H23 0.9800
C24 C25 1.515(9)
C24 H24A 0.9700
C24 H24B 0.9700
C25 C26 1.529(7)
C25 H25A 0.9700
C25 H25B 0.9700
C26 N21 1.515(7)
C26 C27 1.516(8)
C27 C28 1.537(10)
C27 H27A 0.9700
C27 H27B 0.9700
C28 H28A 0.9700
C28 H28B 0.9700
C29 O21 1.177(8)
C29 O22 1.313(7)
C30 N21 1.495(7)
C30 P21 1.795(6)
C30 H30A 0.9700
C30 H30B 0.9700
C31 O23 1.478(13)
C31 H31A 0.9600
C31 H31B 0.9600
C31 H31C 0.9600
N1 H1A 0.9000
N1 H1B 0.9000
N21 H21A 0.9000
N21 H21B 0.9000
O2 H2 0.8200
O3 P1 1.578(4)
O4 P1 1.494(4)
O5 P1 1.491(4)
O22 H22 0.8200
O23 P21 1.624(7)
O24 P21 1.459(5)
O25 P21 1.481(4)

loop_
_geom_hbond_atom_site_label_D
_geom_hbond_atom_site_label_H
_geom_hbond_atom_site_label_A
_geom_hbond_site_symmetry_A
_geom_hbond_distance_DH
_geom_hbond_distance_HA
_geom_hbond_distance_DA
_geom_hbond_angle_DHA
N1 H1A O24 4_545 0.90 1.79 2.673(6) 167.6
N1 H1B O1 . 0.90 1.93 2.683(6) 140.2
N21 H21A O22 . 0.90 2.04 2.750(7) 134.8
N21 H21B O5 4 0.90 1.79 2.690(6) 172.8
O2 H2 O4 4 0.82 1.66 2.474(6) 172.2
O22 H22 O25 4_645 0.82 1.86 2.596(6) 148.7
